data_2215673
loop_
_publ_author_name
'Bai, Yan'
'Shang, Wei-Li'
'Zhang, Fu-Lian'
'Pan, Xiao-Jing'
'Niu, Xiao-Fang'

_publ_section_title Aqua(hexamethylenetetramine-\k<i>N</i>)bis(methanol)bis(thiocyanato-\k<i>N</i>)nickel(II)
_journal_coeditor_code SJ2363
_journal_issue 10
_journal_name_full 'Acta Crystallographica Section E'
_journal_page_first m2628
_journal_page_last m2628
_journal_paper_doi 10.1107/S1600536807046648
_journal_volume 63
_journal_year 2007
_chemical_formula_iupac '[Ni (S C N)2 (C6 H14 N4) (C H4 O)2 (H2 O)]'
_chemical_formula_moiety 'C10 H22 N6 Ni O3 S2'
_chemical_formula_sum 'C10 H22 N6 Ni O3 S2'
_chemical_formula_weight 397.17
_chemical_name_systematic
;
Aqua(hexamethylenetetramine-\kN)bis(methanol)bis(thiocyanato-\kN)nickel(II)
;
_space_group_IT_number 61
_symmetry_cell_setting orthorhombic
_symmetry_space_group_name_Hall '-P 2ac 2ab'
_symmetry_space_group_name_H-M 'P b c a'
_atom_sites_solution_hydrogens geom
_atom_sites_solution_primary direct
_atom_sites_solution_secondary difmap
_audit_creation_method SHELXL97
_cell_angle_alpha 90.00
_cell_angle_beta 90.00
_cell_angle_gamma 90.00
_cell_formula_units_Z 8
_cell_length_a 14.069(3)
_cell_length_b 15.312(3)
_cell_length_c 16.036(3)
_cell_measurement_reflns_used 5794
_cell_measurement_temperature 293(2)
_cell_measurement_theta_max 27.04
_cell_measurement_theta_min 2.34
_cell_volume 3454.5(12)
_computing_cell_refinement 'SAINT (Bruker, 2000)'
_computing_data_collection 'SMART (Bruker, 2000)'
_computing_data_reduction 'SAINT (Bruker, 2000)'
_computing_molecular_graphics 'SHELXTL (Bruker, 2000)'
_computing_publication_material 'SHELXTL (Bruker, 2000)'
_computing_structure_refinement 'SHELXTL (Bruker, 2000)'
_computing_structure_solution 'SHELXTL (Bruker, 2000)'
_diffrn_ambient_temperature 293(2)
_diffrn_measured_fraction_theta_full 0.997
_diffrn_measured_fraction_theta_max 0.997
_diffrn_measurement_device_type 'Bruker SMART CCD area-detector'
_diffrn_measurement_method '\f and \w'
_diffrn_radiation_monochromator graphite
_diffrn_radiation_source 'sealed tube'
_diffrn_radiation_type MoK\a
_diffrn_radiation_wavelength 0.71073
_diffrn_reflns_av_R_equivalents 0.0368
_diffrn_reflns_av_sigmaI/netI 0.0287
_diffrn_reflns_limit_h_max 18
_diffrn_reflns_limit_h_min -17
_diffrn_reflns_limit_k_max 19
_diffrn_reflns_limit_k_min -19
_diffrn_reflns_limit_l_max 20
_diffrn_reflns_limit_l_min -15
_diffrn_reflns_number 20196
_diffrn_reflns_theta_full 27.51
_diffrn_reflns_theta_max 27.51
_diffrn_reflns_theta_min 2.34
_diffrn_standards_number 0
_exptl_absorpt_coefficient_mu 1.384
_exptl_absorpt_correction_type none
_exptl_crystal_colour green
_exptl_crystal_density_diffrn 1.527
_exptl_crystal_density_method 'not measured'
_exptl_crystal_description block
_exptl_crystal_F_000 1664
_exptl_crystal_size_max 0.25
_exptl_crystal_size_mid 0.20
_exptl_crystal_size_min 0.20
_refine_diff_density_max 0.630
_refine_diff_density_min -0.534
_refine_ls_extinction_method none
_refine_ls_goodness_of_fit_ref 1.015
_refine_ls_hydrogen_treatment constr
_refine_ls_matrix_type full
_refine_ls_number_parameters 201
_refine_ls_number_reflns 3954
_refine_ls_number_restraints 0
_refine_ls_restrained_S_all 1.015
_refine_ls_R_factor_all 0.0448
_refine_ls_R_factor_gt 0.0309
_refine_ls_shift/su_max 0.002
_refine_ls_shift/su_mean 0.000
_refine_ls_structure_factor_coef Fsqd
_refine_ls_weighting_details 'calc w=1/[\s^2^(Fo^2^)+(0.0346P)^2^+1.4403P] where P=(Fo^2^+2Fc^2^)/3'
_refine_ls_weighting_scheme calc
_refine_ls_wR_factor_gt 0.0711
_refine_ls_wR_factor_ref 0.0773
_reflns_number_gt 3102
_reflns_number_total 3954
_reflns_threshold_expression I>2\s(I)
_cod_data_source_file sj2363.cif
_cod_data_source_block I
_cod_original_cell_volume 3454.6(12)
_cod_database_code 2215673
_cod_database_fobs_code 2215673

loop_
_symmetry_equiv_pos_as_xyz
'x, y, z'
'-x+1/2, -y, z+1/2'
'-x, y+1/2, -z+1/2'
'x+1/2, -y+1/2, -z'
'-x, -y, -z'
'x-1/2, y, -z-1/2'
'x, -y-1/2, z-1/2'
'-x-1/2, y-1/2, z'

loop_
_atom_site_type_symbol
_atom_site_label
_atom_site_fract_x
_atom_site_fract_y
_atom_site_fract_z
_atom_site_U_iso_or_equiv
_atom_site_adp_type
_atom_site_calc_flag
_atom_site_refinement_flags
_atom_site_occupancy
Ni Ni1 1.051115(17) 1.037270(16) 0.284126(16) 0.02737(9) Uani d . 1
N N1 1.15174(12) 0.97450(11) 0.35135(12) 0.0348(4) Uani d . 1
C C1 1.21094(14) 0.94091(13) 0.38983(13) 0.0298(4) Uani d . 1
S S1 1.29502(5) 0.89385(4) 0.44312(5) 0.0560(2) Uani d . 1
N N2 0.95730(13) 1.10636(13) 0.21696(12) 0.0379(4) Uani d . 1
C C2 0.90475(15) 1.14612(13) 0.17719(13) 0.0308(4) Uani d . 1
S S2 0.83037(4) 1.20509(4) 0.12261(4) 0.04665(16) Uani d . 1
N N3 0.94070(11) 0.94372(10) 0.32743(10) 0.0248(3) Uani d . 1
N N4 0.88319(12) 0.86786(11) 0.45339(11) 0.0319(4) Uani d . 1
N N5 0.88039(12) 0.79295(11) 0.31899(10) 0.0307(4) Uani d . 1
N N6 0.77062(11) 0.91318(11) 0.34617(11) 0.0294(4) Uani d . 1
C C3 0.95225(14) 0.93031(14) 0.41893(12) 0.0301(4) Uani d . 1
H H3A 1.0160 0.9092 0.4299 0.036 Uiso calc R 1
H H3B 0.9450 0.9860 0.4471 0.036 Uiso calc R 1
C C4 0.89509(16) 0.78346(14) 0.40984(13) 0.0353(5) Uani d . 1
H H4A 0.9585 0.7611 0.4202 0.042 Uiso calc R 1
H H4B 0.8498 0.7416 0.4318 0.042 Uiso calc R 1
C C5 0.78700(15) 0.90098(15) 0.43675(13) 0.0346(5) Uani d . 1
H H5A 0.7784 0.9563 0.4652 0.042 Uiso calc R 1
H H5B 0.7406 0.8601 0.4586 0.042 Uiso calc R 1
C C6 0.78424(15) 0.82792(14) 0.30448(14) 0.0338(5) Uani d . 1
H H6A 0.7376 0.7867 0.3253 0.041 Uiso calc R 1
H H6B 0.7740 0.8347 0.2450 0.041 Uiso calc R 1
C C7 0.94994(14) 0.85635(13) 0.28606(13) 0.0290(4) Uani d . 1
H H7A 0.9404 0.8630 0.2265 0.035 Uiso calc R 1
H H7B 1.0137 0.8341 0.2948 0.035 Uiso calc R 1
C C8 0.84141(13) 0.97490(13) 0.31293(13) 0.0284(4) Uani d . 1
H H8A 0.8330 1.0313 0.3395 0.034 Uiso calc R 1
H H8B 0.8311 0.9824 0.2535 0.034 Uiso calc R 1
O O1 1.08313(10) 0.95834(10) 0.18127(9) 0.0344(3) Uani d . 1
H H1A 1.1430 0.9511 0.1796 0.041 Uiso d R 1
C C9 1.05023(17) 0.9745(2) 0.09820(15) 0.0551(7) Uani d . 1
H H9A 1.0726 0.9291 0.0619 0.083 Uiso calc R 1
H H9B 1.0740 1.0298 0.0793 0.083 Uiso calc R 1
H H9C 0.9820 0.9754 0.0977 0.083 Uiso calc R 1
O O2 1.02424(11) 1.12126(9) 0.38967(9) 0.0396(4) Uani d . 1
H H2A 1.0708 1.1218 0.4234 0.048 Uiso d R 1
C C10 0.9735(3) 1.20139(19) 0.39099(19) 0.0753(10) Uani d . 1
H H10A 0.9296 1.2013 0.4369 0.113 Uiso calc R 1
H H10B 0.9390 1.2081 0.3397 0.113 Uiso calc R 1
H H10C 1.0173 1.2489 0.3973 0.113 Uiso calc R 1
O O1W 1.15882(11) 1.12462(9) 0.24620(10) 0.0408(4) Uani d . 1
H H1WB 1.1952 1.1361 0.2871 0.049 Uiso d R 1
H H1WD 1.1343 1.1721 0.2292 0.049 Uiso d R 1

loop_
_atom_site_aniso_label
_atom_site_aniso_U_11
_atom_site_aniso_U_22
_atom_site_aniso_U_33
_atom_site_aniso_U_12
_atom_site_aniso_U_13
_atom_site_aniso_U_23
Ni1 0.02452(14) 0.02876(15) 0.02882(15) 0.00163(10) -0.00440(10) 0.00596(10)
N1 0.0296(10) 0.0369(10) 0.0378(10) 0.0010(8) -0.0052(8) 0.0060(8)
C1 0.0302(11) 0.0277(10) 0.0315(11) -0.0021(8) -0.0029(9) -0.0016(8)
S1 0.0549(4) 0.0463(4) 0.0668(5) 0.0131(3) -0.0356(3) -0.0032(3)
N2 0.0335(10) 0.0405(10) 0.0398(11) 0.0044(8) -0.0047(8) 0.0108(8)
C2 0.0303(11) 0.0308(11) 0.0313(11) 0.0006(9) -0.0006(9) 0.0019(9)
S2 0.0430(3) 0.0513(4) 0.0457(4) 0.0130(3) -0.0128(3) 0.0088(3)
N3 0.0241(8) 0.0275(8) 0.0228(8) 0.0004(6) -0.0025(6) 0.0015(6)
N4 0.0333(10) 0.0356(10) 0.0269(9) -0.0019(7) 0.0003(7) 0.0042(7)
N5 0.0342(10) 0.0263(9) 0.0318(9) -0.0009(7) 0.0025(7) -0.0004(7)
N6 0.0247(9) 0.0318(9) 0.0318(9) -0.0007(7) 0.0004(7) -0.0013(7)
C3 0.0296(11) 0.0368(11) 0.0239(10) -0.0031(9) -0.0032(8) 0.0019(8)
C4 0.0357(12) 0.0318(11) 0.0385(12) 0.0014(9) 0.0007(9) 0.0079(9)
C5 0.0303(11) 0.0443(13) 0.0294(11) 0.0001(9) 0.0062(9) -0.0017(9)
C6 0.0310(11) 0.0348(11) 0.0356(12) -0.0055(9) -0.0019(9) -0.0024(9)
C7 0.0296(10) 0.0289(10) 0.0285(10) 0.0022(8) 0.0041(8) -0.0016(8)
C8 0.0250(10) 0.0297(10) 0.0307(10) 0.0021(8) -0.0025(8) 0.0006(8)
O1 0.0246(7) 0.0492(9) 0.0292(8) -0.0004(6) -0.0002(6) 0.0020(7)
C9 0.0417(15) 0.091(2) 0.0326(13) 0.0067(14) -0.0027(10) -0.0001(13)
O2 0.0487(9) 0.0349(8) 0.0352(9) 0.0078(7) -0.0121(7) -0.0017(7)
C10 0.115(3) 0.0549(18) 0.0561(18) 0.0408(18) -0.0207(18) -0.0111(14)
O1W 0.0380(9) 0.0340(8) 0.0504(10) -0.0035(7) -0.0073(7) 0.0114(7)

loop_
_atom_type_symbol
_atom_type_description
_atom_type_scat_dispersion_real
_atom_type_scat_dispersion_imag
_atom_type_scat_source
C C 0.0033 0.0016 'International Tables Vol C Tables 4.2.6.8 and 6.1.1.4'
H H 0.0000 0.0000 'International Tables Vol C Tables 4.2.6.8 and 6.1.1.4'
N N 0.0061 0.0033 'International Tables Vol C Tables 4.2.6.8 and 6.1.1.4'
O O 0.0106 0.0060 'International Tables Vol C Tables 4.2.6.8 and 6.1.1.4'
Ni Ni 0.3393 1.1124 'International Tables Vol C Tables 4.2.6.8 and 6.1.1.4'
S S 0.1246 0.1234 'International Tables Vol C Tables 4.2.6.8 and 6.1.1.4'

loop_
_geom_angle_atom_site_label_1
_geom_angle_atom_site_label_2
_geom_angle_atom_site_label_3
_geom_angle
N2 Ni1 N1 176.16(7)
N2 Ni1 O1 91.32(7)
N1 Ni1 O1 89.71(7)
N2 Ni1 O1W 89.05(7)
N1 Ni1 O1W 87.26(7)
O1 Ni1 O1W 89.10(6)
N2 Ni1 O2 89.51(7)
N1 Ni1 O2 89.31(7)
O1 Ni1 O2 177.47(6)
O1W Ni1 O2 88.52(6)
N2 Ni1 N3 92.74(7)
N1 Ni1 N3 90.94(7)
O1 Ni1 N3 91.40(6)
O1W Ni1 N3 178.13(6)
O2 Ni1 N3 90.95(6)
C1 N1 Ni1 177.90(17)
N1 C1 S1 179.4(2)
C2 N2 Ni1 178.66(19)
N2 C2 S2 178.3(2)
C3 N3 C8 107.41(15)
C3 N3 C7 107.66(15)
C8 N3 C7 107.29(15)
C3 N3 Ni1 108.66(11)
C8 N3 Ni1 113.48(11)
C7 N3 Ni1 112.09(11)
C5 N4 C3 108.40(16)
C5 N4 C4 108.67(17)
C3 N4 C4 108.42(16)
C6 N5 C7 108.24(16)
C6 N5 C4 108.65(16)
C7 N5 C4 108.93(16)
C8 N6 C6 108.37(16)
C8 N6 C5 109.29(16)
C6 N6 C5 108.14(16)
N4 C3 N3 112.79(16)
N4 C3 H3A 109.0
N3 C3 H3A 109.0
N4 C3 H3B 109.0
N3 C3 H3B 109.0
H3A C3 H3B 107.8
N5 C4 N4 111.32(16)
N5 C4 H4A 109.4
N4 C4 H4A 109.4
N5 C4 H4B 109.4
N4 C4 H4B 109.4
H4A C4 H4B 108.0
N4 C5 N6 111.39(16)
N4 C5 H5A 109.4
N6 C5 H5A 109.4
N4 C5 H5B 109.4
N6 C5 H5B 109.4
H5A C5 H5B 108.0
N5 C6 N6 111.62(16)
N5 C6 H6A 109.3
N6 C6 H6A 109.3
N5 C6 H6B 109.3
N6 C6 H6B 109.3
H6A C6 H6B 108.0
N5 C7 N3 111.79(15)
N5 C7 H7A 109.3
N3 C7 H7A 109.3
N5 C7 H7B 109.3
N3 C7 H7B 109.3
H7A C7 H7B 107.9
N6 C8 N3 111.76(15)
N6 C8 H8A 109.3
N3 C8 H8A 109.3
N6 C8 H8B 109.3
N3 C8 H8B 109.3
H8A C8 H8B 107.9
C9 O1 Ni1 124.31(15)
C9 O1 H1A 108.3
Ni1 O1 H1A 108.3
O1 C9 H9A 109.5
O1 C9 H9B 109.5
H9A C9 H9B 109.5
O1 C9 H9C 109.5
H9A C9 H9C 109.5
H9B C9 H9C 109.5
C10 O2 Ni1 127.92(15)
C10 O2 H2A 111.7
Ni1 O2 H2A 111.7
O2 C10 H10A 109.5
O2 C10 H10B 109.5
H10A C10 H10B 109.5
O2 C10 H10C 109.5
H10A C10 H10C 109.5
H10B C10 H10C 109.5
Ni1 O1W H1WB 109.9
Ni1 O1W H1WD 110.0
H1WB O1W H1WD 108.3

loop_
_geom_bond_atom_site_label_1
_geom_bond_atom_site_label_2
_geom_bond_distance
Ni1 N2 2.005(2)
Ni1 N1 2.022(2)
Ni1 O1 2.094(2)
Ni1 O1W 2.111(2)
Ni1 O2 2.159(2)
Ni1 N3 2.224(2)
N1 C1 1.157(3)
C1 S1 1.627(2)
N2 C2 1.151(3)
C2 S2 1.636(2)
N3 C3 1.490(2)
N3 C8 1.494(2)
N3 C7 1.499(2)
N4 C5 1.470(3)
N4 C3 1.471(3)
N4 C4 1.479(3)
N5 C6 1.473(3)
N5 C7 1.476(3)
N5 C4 1.479(3)
N6 C8 1.473(2)
N6 C6 1.479(3)
N6 C5 1.482(3)
C3 H3A 0.9700
C3 H3B 0.9700
C4 H4A 0.9700
C4 H4B 0.9700
C5 H5A 0.9700
C5 H5B 0.9700
C6 H6A 0.9700
C6 H6B 0.9700
C7 H7A 0.9700
C7 H7B 0.9700
C8 H8A 0.9700
C8 H8B 0.9700
O1 C9 1.432(3)
O1 H1A 0.8500
C9 H9A 0.9600
C9 H9B 0.9600
C9 H9C 0.9600
O2 C10 1.420(3)
O2 H2A 0.8500
C10 H10A 0.9600
C10 H10B 0.9600
C10 H10C 0.9600
O1W H1WB 0.8500
O1W H1WD 0.8500

loop_
_geom_hbond_atom_site_label_D
_geom_hbond_atom_site_label_H
_geom_hbond_atom_site_label_A
_geom_hbond_site_symmetry_A
_geom_hbond_distance_DH
_geom_hbond_distance_HA
_geom_hbond_distance_DA
_geom_hbond_angle_DHA
_geom_hbond_publ_flag
O1W H1WB S2 6_656 0.85 2.61 3.431(2) 162.0 yes
O1 H1A N6 6_656 0.85 1.93 2.762(2) 165.0 yes
O1W H1WD N5 3_755 0.85 2.02 2.836(2) 162.0 yes
O2 H2A N4 5_776 0.85 2.09 2.839(2) 148.0 yes
C3 H3A N1 . 0.97 2.50 3.084(3) 119.0 yes
C3 H3B O2 . 0.97 2.53 3.130(3) 120.0 yes
C7 H7A O1 . 0.97 2.59 2.962(3) 103.0 yes
C10 H10B N2 . 0.96 2.52 3.156(4) 123.0 yes
